data_2312735
loop_
_publ_author_name
'Zhang, Yao'
'Wang, Yan Juan'
'Tang, Yuan Yuan'
'Chen, Xiao Gang'

_publ_section_title
;
 Crown ether inclusion compound 3,4-difluoroanilinium
 di(methanesulfonyl)amidate-18-crown-6 (1/1) clathrate.
;
_journal_coeditor_code DG3066
_journal_issue 1
_journal_name_full 'Acta crystallographica. Section C, Structural chemistry'
_journal_paper_doi 10.1107/S2053229624011872
_journal_volume 81
_journal_year 2025
_chemical_formula_iupac 'C6 H6 F2 N +, C2 H6 N O4 S2 -, C12 H24 O6'
_chemical_formula_moiety 'C6 H6 F2 N +, C2 H6 N O4 S2 -, C12 H24 O6'
_chemical_formula_sum 'C20 H36 F2 N2 O10 S2'
_chemical_formula_weight 566.63
_chemical_name_common
;
3,4-Difluoroanilinium--di(methanesulfonyl)amidate--18-crown-6 (1/1)
;
_chemical_name_systematic '3,4-Difluoroanilinium di(methanesulfonyl)amidate--1,4,7,10,13,16-hexaoxacyclooctadecane (1/1)'
_space_group_crystal_system monoclinic
_space_group_IT_number 14
_space_group_name_Hall '-P 2ybc'
_space_group_name_H-M_alt 'P 1 21/c 1'
_atom_sites_solution_hydrogens geom
_atom_sites_solution_primary dual
_audit_creation_method
;
Olex2 1.3
(compiled 2020.11.12 svn.r5f609507 for OlexSys, GUI svn.r6408)
;
_cell_angle_alpha 90
_cell_angle_beta 104.6327(15)
_cell_angle_gamma 90
_cell_formula_units_Z 4
_cell_length_a 10.67269(15)
_cell_length_b 15.8882(2)
_cell_length_c 16.0990(2)
_cell_measurement_reflns_used 14997
_cell_measurement_temperature 300.2(7)
_cell_measurement_theta_max 71.6490
_cell_measurement_theta_min 3.9420
_cell_volume 2641.36(6)
_computing_cell_refinement
;
CrysAlis PRO (Rigaku OD, 2024)
;
_computing_data_collection
;
CrysAlis PRO (Rigaku OD, 2024)
;
_computing_data_reduction
;
CrysAlis PRO (Rigaku OD, 2024)
;
_computing_molecular_graphics
;
OLEX2 (Dolomanov <i>et al.</i>, 2009)
;
_computing_publication_material
;
OLEX2 (Dolomanov <i>et al.</i>, 2009)
;
_computing_structure_refinement
;
SHELXL2018 (Sheldrick, 2015<i>b</i>)
;
_computing_structure_solution
;
SHELXT2018 (Sheldrick, 2015<i>a</i>)
;
_diffrn_ambient_temperature 300.2(7)
_diffrn_detector 'Hybrid Pixel Array Detector'
_diffrn_detector_area_resol_mean 10.0000
_diffrn_measured_fraction_theta_full 1.000
_diffrn_measured_fraction_theta_max 1.000
_diffrn_measurement_device 'four-circle diffractometer'
_diffrn_measurement_device_type 'Rigaku XtaLAB Synergy--DW diffractometer with a HyPix-Arc 150 detector'
_diffrn_measurement_method '\w scans'
_diffrn_radiation_monochromator mirror
_diffrn_radiation_probe x-ray
_diffrn_radiation_type 'Cu K\a'
_diffrn_radiation_wavelength 1.54184
_diffrn_reflns_av_R_equivalents 0.0290
_diffrn_reflns_av_unetI/netI 0.0213
_diffrn_reflns_limit_h_max 12
_diffrn_reflns_limit_h_min -11
_diffrn_reflns_limit_k_max 18
_diffrn_reflns_limit_k_min -18
_diffrn_reflns_limit_l_max 19
_diffrn_reflns_limit_l_min -19
_diffrn_reflns_number 25974
_diffrn_reflns_theta_full 66.600
_diffrn_reflns_theta_max 66.600
_diffrn_reflns_theta_min 3.974
_diffrn_source 'Rotating-anode X-ray tube'
_exptl_absorpt_coefficient_mu 2.445
_exptl_absorpt_correction_T_max 1.00000
_exptl_absorpt_correction_T_min 0.91585
_exptl_absorpt_correction_type multi-scan
_exptl_absorpt_process_details
;
(CrysAlis PRO; Rigaku OD, 2024)
;
_exptl_crystal_colour colourless
_exptl_crystal_density_diffrn 1.425
_exptl_crystal_description block
_exptl_crystal_F_000 1200
_exptl_crystal_size_max 0.06
_exptl_crystal_size_mid 0.05
_exptl_crystal_size_min 0.04
_refine_diff_density_max 0.395
_refine_diff_density_min -0.415
_refine_ls_extinction_method none
_refine_ls_goodness_of_fit_ref 1.045
_refine_ls_hydrogen_treatment constr
_refine_ls_matrix_type full
_refine_ls_number_parameters 316
_refine_ls_number_reflns 4679
_refine_ls_number_restraints 0
_refine_ls_restrained_S_all 1.045
_refine_ls_R_factor_all 0.0541
_refine_ls_R_factor_gt 0.0439
_refine_ls_shift/su_max 0.001
_refine_ls_shift/su_mean 0.000
_refine_ls_structure_factor_coef Fsqd
_refine_ls_weighting_details 'w=1/[\s^2^(Fo^2^)+(0.0636P)^2^+1.1189P] where P=(Fo^2^+2Fc^2^)/3'
_refine_ls_weighting_scheme calc
_refine_ls_wR_factor_gt 0.1177
_refine_ls_wR_factor_ref 0.1242
_reflns_number_gt 3810
_reflns_number_total 4679
_reflns_threshold_expression 'I > 2\s(I)'
_cod_data_source_file dg3066sup1.cif
_cod_data_source_block zy_240926_1_300k_auto
_cod_original_cell_volume 2641.37(7)
_cod_database_code 2312735
_shelx_space_group_comment
;
The symmetry employed for this shelxl refinement is uniquely defined
by the following loop, which should always be used as a source of
symmetry information in preference to the above space-group names.
They are only intended as comments.
;
_shelx_estimated_absorpt_t_min 0.867
_shelx_estimated_absorpt_t_max 0.909

loop_
_space_group_symop_operation_xyz
'x, y, z'
'-x, y+1/2, -z+1/2'
'-x, -y, -z'
'x, -y-1/2, z-1/2'

loop_
_atom_site_type_symbol
_atom_site_label
_atom_site_fract_x
_atom_site_fract_y
_atom_site_fract_z
_atom_site_U_iso_or_equiv
_atom_site_adp_type
_atom_site_calc_flag
_atom_site_occupancy
_atom_site_disorder_assembly
_atom_site_disorder_group
C C1 0.6912(3) 0.4489(2) 0.46187(18) 0.0768(9) Uani d 1 . .
H H1A 0.675868 0.504160 0.482874 0.092 Uiso calc 1 . .
H H1B 0.760648 0.422265 0.504446 0.092 Uiso calc 1 . .
C C2 0.5725(3) 0.3975(2) 0.4477(2) 0.0798(9) Uani d 1 . .
H H2A 0.585410 0.344395 0.421229 0.096 Uiso calc 1 . .
H H2B 0.553356 0.385475 0.502244 0.096 Uiso calc 1 . .
C C3 0.3517(3) 0.39261(17) 0.3688(2) 0.0706(8) Uani d 1 . .
H H3A 0.327747 0.372642 0.419565 0.085 Uiso calc 1 . .
H H3B 0.366730 0.344039 0.336056 0.085 Uiso calc 1 . .
C C4 0.2462(3) 0.44394(19) 0.3164(2) 0.0690(8) Uani d 1 . .
H H4A 0.164560 0.414137 0.307745 0.083 Uiso calc 1 . .
H H4B 0.239248 0.496535 0.345507 0.083 Uiso calc 1 . .
C C5 0.1722(2) 0.50295(17) 0.1772(2) 0.0688(8) Uani d 1 . .
H H5A 0.156989 0.557139 0.200652 0.083 Uiso calc 1 . .
H H5B 0.092992 0.470282 0.167310 0.083 Uiso calc 1 . .
C C6 0.2094(3) 0.51484(17) 0.09564(19) 0.0700(8) Uani d 1 . .
H H6A 0.228251 0.460774 0.073556 0.084 Uiso calc 1 . .
H H6B 0.138595 0.540594 0.053430 0.084 Uiso calc 1 . .
C C7 0.3660(3) 0.58172(18) 0.03541(16) 0.0698(8) Uani d 1 . .
H H7A 0.299346 0.609632 -0.008055 0.084 Uiso calc 1 . .
H H7B 0.385997 0.528433 0.012301 0.084 Uiso calc 1 . .
C C8 0.4835(3) 0.63493(19) 0.05867(18) 0.0763(9) Uani d 1 . .
H H8A 0.505890 0.654136 0.007076 0.092 Uiso calc 1 . .
H H8B 0.467278 0.683925 0.090389 0.092 Uiso calc 1 . .
C C9 0.7096(3) 0.6280(2) 0.1255(2) 0.0825(10) Uani d 1 . .
H H9A 0.708532 0.679226 0.158118 0.099 Uiso calc 1 . .
H H9B 0.728571 0.642875 0.071494 0.099 Uiso calc 1 . .
C C10 0.8101(3) 0.5697(2) 0.1745(2) 0.0862(11) Uani d 1 . .
H H10A 0.806032 0.516612 0.144085 0.103 Uiso calc 1 . .
H H10B 0.895437 0.593736 0.180485 0.103 Uiso calc 1 . .
C C11 0.8793(2) 0.49967(17) 0.3089(2) 0.0787(10) Uani d 1 . .
H H11A 0.966542 0.520764 0.315213 0.094 Uiso calc 1 . .
H H11B 0.873113 0.444775 0.281755 0.094 Uiso calc 1 . .
C C12 0.8523(3) 0.49229(17) 0.3934(2) 0.0764(9) Uani d 1 . .
H H12A 0.916935 0.456762 0.430318 0.092 Uiso calc 1 . .
H H12B 0.855833 0.547403 0.419779 0.092 Uiso calc 1 . .
O O1 0.72651(16) 0.45650(11) 0.38343(11) 0.0599(4) Uani d 1 . .
O O2 0.46678(18) 0.44170(10) 0.39333(11) 0.0599(4) Uani d 1 . .
O O3 0.27353(16) 0.46031(12) 0.23567(12) 0.0617(5) Uani d 1 . .
O O4 0.32106(16) 0.56757(10) 0.11050(10) 0.0548(4) Uani d 1 . .
O O5 0.58718(18) 0.58719(11) 0.10983(11) 0.0622(5) Uani d 1 . .
O O6 0.78817(16) 0.55595(11) 0.25651(13) 0.0635(5) Uani d 1 . .
C C13 0.51858(12) 0.64534(6) 0.29784(9) 0.0384(4) Uani d 1 . .
C C14 0.63153(10) 0.68607(9) 0.34104(10) 0.0539(6) Uani d 1 . .
H H14 0.709133 0.656479 0.356563 0.065 Uiso calc 1 . .
C C15 0.62849(11) 0.77103(9) 0.36105(11) 0.0629(7) Uani d 1 . .
H H15 0.704058 0.798278 0.389955 0.075 Uiso calc 1 . .
C C16 0.51250(14) 0.81525(6) 0.33786(11) 0.0499(5) Uani d 1 . .
C C17 0.39955(11) 0.77452(8) 0.29466(10) 0.0468(5) Uani d 1 . .
C C18 0.40259(10) 0.68956(8) 0.27465(9) 0.0462(5) Uani d 1 . .
H H18 0.327015 0.662312 0.245744 0.055 Uiso calc 1 . .
F F1 0.50704(16) 0.89686(9) 0.35438(11) 0.0716(4) Uani d 1 . .
F F2 0.29136(15) 0.81831(10) 0.27317(11) 0.0744(5) Uani d 1 . .
N N1 0.52271(17) 0.55879(10) 0.27099(11) 0.0408(4) Uani d 1 . .
H H1C 0.464130 0.550988 0.221364 0.049 Uiso calc 1 . .
H H1D 0.505335 0.524893 0.310655 0.049 Uiso calc 1 . .
H H1E 0.601222 0.547193 0.264402 0.049 Uiso calc 1 . .
C C19 -0.0209(4) 0.7830(2) 0.3091(2) 0.1000(13) Uani d 1 . .
H H19A -0.096678 0.751733 0.280924 0.150 Uiso calc 1 . .
H H19B 0.022656 0.802363 0.267346 0.150 Uiso calc 1 . .
H H19C -0.045808 0.830450 0.338254 0.150 Uiso calc 1 . .
C C20 0.1128(3) 0.75246(17) 0.59978(17) 0.0601(6) Uani d 1 . .
H H20A 0.148384 0.698150 0.618497 0.090 Uiso calc 1 . .
H H20B 0.094406 0.781999 0.647350 0.090 Uiso calc 1 . .
H H20C 0.174192 0.784069 0.577893 0.090 Uiso calc 1 . .
N N2 0.00151(19) 0.68318(12) 0.44555(12) 0.0506(5) Uani d 1 . .
O O7 0.1122(2) 0.64867(12) 0.33488(13) 0.0739(5) Uani d 1 . .
O O8 0.1931(2) 0.76599(16) 0.42824(15) 0.0987(8) Uani d 1 . .
O O9 -0.0738(2) 0.82343(12) 0.48981(12) 0.0719(5) Uani d 1 . .
O O10 -0.1170(2) 0.69175(16) 0.55502(15) 0.0878(7) Uani d 1 . .
S S1 0.08321(6) 0.71822(4) 0.38370(4) 0.05201(18) Uani d 1 . .
S S2 -0.03064(6) 0.73997(4) 0.51857(4) 0.05091(18) Uani d 1 . .

loop_
_atom_site_aniso_label
_atom_site_aniso_U_11
_atom_site_aniso_U_22
_atom_site_aniso_U_33
_atom_site_aniso_U_12
_atom_site_aniso_U_13
_atom_site_aniso_U_23
C1 0.087(2) 0.078(2) 0.0539(16) 0.0256(17) -0.0039(15) 0.0029(14)
C2 0.106(2) 0.0697(19) 0.0691(18) 0.0251(18) 0.0318(18) 0.0272(15)
C3 0.093(2) 0.0525(15) 0.0799(19) -0.0170(15) 0.0471(17) -0.0044(14)
C4 0.0602(16) 0.0712(18) 0.088(2) -0.0189(14) 0.0405(15) -0.0192(15)
C5 0.0385(13) 0.0548(15) 0.107(2) -0.0018(11) 0.0078(14) -0.0138(15)
C6 0.0585(16) 0.0539(15) 0.0782(18) 0.0053(13) -0.0188(14) -0.0167(14)
C7 0.092(2) 0.0682(17) 0.0420(13) 0.0320(16) 0.0039(13) 0.0005(12)
C8 0.123(3) 0.0558(16) 0.0611(17) 0.0179(17) 0.0436(18) 0.0165(13)
C9 0.099(2) 0.080(2) 0.085(2) -0.0323(19) 0.0529(19) -0.0086(17)
C10 0.0682(19) 0.098(2) 0.109(3) -0.0248(18) 0.0546(19) -0.035(2)
C11 0.0357(13) 0.0513(15) 0.148(3) 0.0017(12) 0.0202(16) -0.0165(18)
C12 0.0464(14) 0.0475(15) 0.113(3) 0.0016(12) -0.0203(16) -0.0081(15)
O1 0.0493(9) 0.0597(10) 0.0617(10) 0.0008(8) -0.0024(8) -0.0071(8)
O2 0.0682(11) 0.0503(9) 0.0644(10) 0.0029(8) 0.0228(9) 0.0099(8)
O3 0.0458(9) 0.0657(11) 0.0766(12) 0.0012(8) 0.0211(9) -0.0058(9)
O4 0.0579(10) 0.0521(9) 0.0483(9) 0.0075(8) 0.0018(8) -0.0084(7)
O5 0.0753(12) 0.0527(10) 0.0644(11) -0.0064(9) 0.0281(9) 0.0018(8)
O6 0.0442(9) 0.0623(11) 0.0879(13) 0.0006(8) 0.0240(9) -0.0155(10)
C13 0.0413(11) 0.0363(10) 0.0385(10) 0.0000(9) 0.0120(9) -0.0012(8)
C14 0.0391(12) 0.0489(13) 0.0694(15) 0.0017(10) 0.0060(11) -0.0147(12)
C15 0.0493(14) 0.0548(15) 0.0818(18) -0.0091(12) 0.0113(13) -0.0254(13)
C16 0.0610(15) 0.0391(12) 0.0524(13) -0.0009(11) 0.0196(11) -0.0085(10)
C17 0.0499(13) 0.0433(12) 0.0462(12) 0.0105(10) 0.0104(10) 0.0016(10)
C18 0.0409(12) 0.0431(12) 0.0506(12) 0.0002(9) 0.0042(10) -0.0043(10)
F1 0.0879(11) 0.0404(7) 0.0910(11) -0.0021(7) 0.0311(9) -0.0175(7)
F2 0.0639(9) 0.0608(9) 0.0890(11) 0.0237(8) 0.0015(8) -0.0031(8)
N1 0.0399(9) 0.0361(9) 0.0456(10) -0.0009(7) 0.0089(8) 0.0003(7)
C19 0.142(3) 0.091(2) 0.077(2) 0.055(2) 0.047(2) 0.0332(19)
C20 0.0613(16) 0.0622(16) 0.0529(14) -0.0056(13) 0.0071(12) -0.0050(12)
N2 0.0535(11) 0.0411(10) 0.0551(11) -0.0075(9) 0.0101(9) -0.0032(9)
O7 0.0820(13) 0.0653(12) 0.0791(13) 0.0081(10) 0.0293(11) -0.0180(10)
O8 0.0957(16) 0.126(2) 0.0843(15) -0.0665(15) 0.0405(13) -0.0407(14)
O9 0.0779(13) 0.0623(12) 0.0745(12) 0.0270(10) 0.0171(10) 0.0010(9)
O10 0.0747(14) 0.1093(17) 0.0896(14) -0.0358(13) 0.0399(12) -0.0029(13)
S1 0.0551(4) 0.0459(3) 0.0557(3) -0.0069(3) 0.0152(3) -0.0079(3)
S2 0.0439(3) 0.0534(3) 0.0556(3) -0.0043(2) 0.0129(3) 0.0001(3)

loop_
_atom_type_symbol
_atom_type_description
_atom_type_scat_dispersion_real
_atom_type_scat_dispersion_imag
_atom_type_scat_source
C C 0.0181 0.0091 'International Tables Vol C Tables 4.2.6.8 and 6.1.1.4'
H H 0.0000 0.0000 'International Tables Vol C Tables 4.2.6.8 and 6.1.1.4'
F F 0.0727 0.0534 'International Tables Vol C Tables 4.2.6.8 and 6.1.1.4'
N N 0.0311 0.0180 'International Tables Vol C Tables 4.2.6.8 and 6.1.1.4'
O O 0.0492 0.0322 'International Tables Vol C Tables 4.2.6.8 and 6.1.1.4'
S S 0.3331 0.5567 'International Tables Vol C Tables 4.2.6.8 and 6.1.1.4'

loop_
_geom_angle_atom_site_label_1
_geom_angle_atom_site_label_2
_geom_angle_atom_site_label_3
_geom_angle_site_symmetry_1
_geom_angle_site_symmetry_3
_geom_angle
_geom_angle_publ_flag
H1A C1 H1B . . 108.3 ?
C2 C1 H1A . . 109.9 ?
C2 C1 H1B . . 109.9 ?
O1 C1 H1A . . 109.9 ?
O1 C1 H1B . . 109.9 ?
O1 C1 C2 . . 108.8(2) ?
C1 C2 H2A . . 109.7 ?
C1 C2 H2B . . 109.7 ?
H2A C2 H2B . . 108.2 ?
O2 C2 C1 . . 109.7(2) ?
O2 C2 H2A . . 109.7 ?
O2 C2 H2B . . 109.7 ?
H3A C3 H3B . . 108.2 ?
C4 C3 H3A . . 109.7 ?
C4 C3 H3B . . 109.7 ?
O2 C3 H3A . . 109.7 ?
O2 C3 H3B . . 109.7 ?
O2 C3 C4 . . 109.7(2) ?
C3 C4 H4A . . 110.0 ?
C3 C4 H4B . . 110.0 ?
H4A C4 H4B . . 108.3 ?
O3 C4 C3 . . 108.7(2) ?
O3 C4 H4A . . 110.0 ?
O3 C4 H4B . . 110.0 ?
H5A C5 H5B . . 108.3 ?
C6 C5 H5A . . 109.9 ?
C6 C5 H5B . . 109.9 ?
O3 C5 H5A . . 109.9 ?
O3 C5 H5B . . 110.0 ?
O3 C5 C6 . . 108.7(2) ?
C5 C6 H6A . . 109.9 ?
C5 C6 H6B . . 109.9 ?
H6A C6 H6B . . 108.3 ?
O4 C6 C5 . . 109.1(2) ?
O4 C6 H6A . . 109.9 ?
O4 C6 H6B . . 109.9 ?
H7A C7 H7B . . 108.3 ?
C8 C7 H7A . . 110.0 ?
C8 C7 H7B . . 110.0 ?
O4 C7 H7A . . 110.0 ?
O4 C7 H7B . . 110.0 ?
O4 C7 C8 . . 108.7(2) ?
C7 C8 H8A . . 109.9 ?
C7 C8 H8B . . 109.9 ?
H8A C8 H8B . . 108.3 ?
O5 C8 C7 . . 109.1(2) ?
O5 C8 H8A . . 109.9 ?
O5 C8 H8B . . 109.9 ?
H9A C9 H9B . . 108.4 ?
C10 C9 H9A . . 110.0 ?
C10 C9 H9B . . 110.0 ?
O5 C9 H9A . . 110.0 ?
O5 C9 H9B . . 110.0 ?
O5 C9 C10 . . 108.5(2) ?
C9 C10 H10A . . 109.9 ?
C9 C10 H10B . . 109.9 ?
H10A C10 H10B . . 108.3 ?
O6 C10 C9 . . 108.9(2) ?
O6 C10 H10A . . 109.9 ?
O6 C10 H10B . . 109.9 ?
H11A C11 H11B . . 108.2 ?
C12 C11 H11A . . 109.8 ?
C12 C11 H11B . . 109.8 ?
O6 C11 H11A . . 109.8 ?
O6 C11 H11B . . 109.8 ?
O6 C11 C12 . . 109.5(2) ?
C11 C12 H12A . . 109.9 ?
C11 C12 H12B . . 109.9 ?
H12A C12 H12B . . 108.3 ?
O1 C12 C11 . . 109.1(2) ?
O1 C12 H12A . . 109.9 ?
O1 C12 H12B . . 109.9 ?
C1 O1 C12 . . 112.9(2) ?
C3 O2 C2 . . 113.2(2) ?
C5 O3 C4 . . 113.3(2) ?
C7 O4 C6 . . 113.3(2) ?
C8 O5 C9 . . 113.9(2) ?
C10 O6 C11 . . 113.5(2) ?
C14 C13 C18 . . 120.0 ?
C14 C13 N1 . . 120.29(11) ?
C18 C13 N1 . . 119.54(11) ?
C13 C14 H14 . . 120.0 ?
C13 C14 C15 . . 120.0 ?
C15 C14 H14 . . 120.0 ?
C14 C15 H15 . . 120.0 ?
C14 C15 C16 . . 120.0 ?
C16 C15 H15 . . 120.0 ?
C17 C16 C15 . . 120.0 ?
F1 C16 C15 . . 121.40(12) ?
F1 C16 C17 . . 118.59(12) ?
C18 C17 C16 . . 120.0 ?
F2 C17 C16 . . 118.51(12) ?
F2 C17 C18 . . 121.48(12) ?
C13 C18 H18 . . 120.0 ?
C17 C18 C13 . . 120.0 ?
C17 C18 H18 . . 120.0 ?
C13 N1 H1C . . 109.5 ?
C13 N1 H1D . . 109.5 ?
C13 N1 H1E . . 109.5 ?
H1C N1 H1D . . 109.5 ?
H1C N1 H1E . . 109.5 ?
H1D N1 H1E . . 109.5 ?
H19A C19 H19B . . 109.5 ?
H19A C19 H19C . . 109.5 ?
H19B C19 H19C . . 109.5 ?
S1 C19 H19A . . 109.5 ?
S1 C19 H19B . . 109.5 ?
S1 C19 H19C . . 109.5 ?
H20A C20 H20B . . 109.5 ?
H20A C20 H20C . . 109.5 ?
H20B C20 H20C . . 109.5 ?
S2 C20 H20A . . 109.5 ?
S2 C20 H20B . . 109.5 ?
S2 C20 H20C . . 109.5 ?
S1 N2 S2 . . 121.55(12) ?
N2 S1 C19 . . 106.47(15) ?
O7 S1 C19 . . 105.36(15) ?
O7 S1 N2 . . 107.66(11) ?
O8 S1 C19 . . 109.29(19) ?
O8 S1 N2 . . 112.58(12) ?
O8 S1 O7 . . 114.93(14) ?
N2 S2 C20 . . 107.74(12) ?
O9 S2 C20 . . 106.46(13) ?
O9 S2 N2 . . 113.37(11) ?
O10 S2 C20 . . 106.61(14) ?
O10 S2 N2 . . 106.33(13) ?
O10 S2 O9 . . 115.88(14) ?

loop_
_geom_bond_atom_site_label_1
_geom_bond_atom_site_label_2
_geom_bond_site_symmetry_2
_geom_bond_distance
_geom_bond_publ_flag
C1 H1A . 0.9700 ?
C1 H1B . 0.9700 ?
C1 C2 . 1.476(5) ?
C1 O1 . 1.411(3) ?
C2 H2A . 0.9700 ?
C2 H2B . 0.9700 ?
C2 O2 . 1.426(3) ?
C3 H3A . 0.9700 ?
C3 H3B . 0.9700 ?
C3 C4 . 1.471(4) ?
C3 O2 . 1.424(3) ?
C4 H4A . 0.9700 ?
C4 H4B . 0.9700 ?
C4 O3 . 1.426(3) ?
C5 H5A . 0.9700 ?
C5 H5B . 0.9700 ?
C5 C6 . 1.477(4) ?
C5 O3 . 1.414(3) ?
C6 H6A . 0.9700 ?
C6 H6B . 0.9700 ?
C6 O4 . 1.426(3) ?
C7 H7A . 0.9700 ?
C7 H7B . 0.9700 ?
C7 C8 . 1.480(4) ?
C7 O4 . 1.426(3) ?
C8 H8A . 0.9700 ?
C8 H8B . 0.9700 ?
C8 O5 . 1.421(3) ?
C9 H9A . 0.9700 ?
C9 H9B . 0.9700 ?
C9 C10 . 1.485(5) ?
C9 O5 . 1.423(3) ?
C10 H10A . 0.9700 ?
C10 H10B . 0.9700 ?
C10 O6 . 1.415(4) ?
C11 H11A . 0.9700 ?
C11 H11B . 0.9700 ?
C11 C12 . 1.465(5) ?
C11 O6 . 1.429(3) ?
C12 H12A . 0.9700 ?
C12 H12B . 0.9700 ?
C12 O1 . 1.429(3) ?
C13 C14 . 1.3900 ?
C13 C18 . 1.3900 ?
C13 N1 . 1.4455(19) ?
C14 H14 . 0.9300 ?
C14 C15 . 1.3900 ?
C15 H15 . 0.9300 ?
C15 C16 . 1.3900 ?
C16 C17 . 1.3900 ?
C16 F1 . 1.3279(16) ?
C17 C18 . 1.3900 ?
C17 F2 . 1.3172(17) ?
C18 H18 . 0.9300 ?
N1 H1C . 0.8900 ?
N1 H1D . 0.8900 ?
N1 H1E . 0.8900 ?
C19 H19A . 0.9600 ?
C19 H19B . 0.9600 ?
C19 H19C . 0.9600 ?
C19 S1 . 1.750(3) ?
C20 H20A . 0.9600 ?
C20 H20B . 0.9600 ?
C20 H20C . 0.9600 ?
C20 S2 . 1.756(3) ?
N2 S1 . 1.581(2) ?
N2 S2 . 1.587(2) ?
O7 S1 . 1.4341(19) ?
O8 S1 . 1.428(2) ?
O9 S2 . 1.4412(19) ?
O10 S2 . 1.433(2) ?

loop_
_geom_hbond_atom_site_label_D
_geom_hbond_atom_site_label_H
_geom_hbond_atom_site_label_A
_geom_hbond_site_symmetry_A
_geom_hbond_distance_DH
_geom_hbond_distance_HA
_geom_hbond_distance_DA
_geom_hbond_angle_DHA
_geom_hbond_publ_flag
N1 H1C O4 . 0.89 2.05 2.918(2) 164.3 yes
N1 H1D O2 . 0.89 1.99 2.879(2) 175.6 yes
N1 H1E O6 . 0.89 2.04 2.901(2) 163.8 yes

loop_
_geom_torsion_atom_site_label_1
_geom_torsion_atom_site_label_2
_geom_torsion_atom_site_label_3
_geom_torsion_atom_site_label_4
_geom_torsion_site_symmetry_1
_geom_torsion_site_symmetry_2
_geom_torsion_site_symmetry_3
_geom_torsion_site_symmetry_4
_geom_torsion
_geom_torsion_publ_flag
C1 C2 O2 C3 . . . . 173.5(2) ?
C2 C1 O1 C12 . . . . -169.5(2) ?
C3 C4 O3 C5 . . . . 174.6(2) ?
C4 C3 O2 C2 . . . . 177.3(2) ?
C5 C6 O4 C7 . . . . 179.0(2) ?
C6 C5 O3 C4 . . . . -178.7(2) ?
C7 C8 O5 C9 . . . . 171.3(2) ?
C8 C7 O4 C6 . . . . -178.5(2) ?
C9 C10 O6 C11 . . . . 179.4(2) ?
C10 C9 O5 C8 . . . . -176.4(2) ?
C11 C12 O1 C1 . . . . -178.6(2) ?
C12 C11 O6 C10 . . . . 177.6(2) ?
O1 C1 C2 O2 . . . . -66.8(3) ?
O2 C3 C4 O3 . . . . 69.3(3) ?
O3 C5 C6 O4 . . . . -63.4(3) ?
O4 C7 C8 O5 . . . . 70.4(3) ?
O5 C9 C10 O6 . . . . -65.7(3) ?
O6 C11 C12 O1 . . . . 62.8(3) ?
C13 C14 C15 C16 . . . . 0.0 ?
C14 C13 C18 C17 . . . . 0.0 ?
C14 C15 C16 C17 . . . . 0.0 ?
C14 C15 C16 F1 . . . . -178.49(17) ?
C15 C16 C17 C18 . . . . 0.0 ?
C15 C16 C17 F2 . . . . -179.64(16) ?
C16 C17 C18 C13 . . . . 0.0 ?
C18 C13 C14 C15 . . . . 0.0 ?
F1 C16 C17 C18 . . . . 178.53(16) ?
F1 C16 C17 F2 . . . . -1.11(18) ?
F2 C17 C18 C13 . . . . 179.63(17) ?
N1 C13 C14 C15 . . . . 175.22(15) ?
N1 C13 C18 C17 . . . . -175.25(15) ?
S1 N2 S2 C20 . . . . -72.33(17) ?
S1 N2 S2 O9 . . . . 45.21(19) ?
S1 N2 S2 O10 . . . . 173.68(15) ?
S2 N2 S1 C19 . . . . -76.3(2) ?
S2 N2 S1 O7 . . . . 171.11(14) ?
S2 N2 S1 O8 . . . . 43.4(2) ?

_cod_database_fobs_code 2312735
